data_4317749
loop_
_publ_author_name
'Brian S. Hammes'
'Matthew T. Kieber-Emmons'
'Roger Sommer'
'Arnold L. Rheingold'

_publ_section_title
;
 Modulating the Reduction Potential of Mononuclear Cobalt(II) Complexes
 via Selective Deprotonation of Tris[(2-benzimidazolyl)methyl]amine
;
_journal_name_full 'Inorganic Chemistry'
_journal_page_first 1351
_journal_page_last 1353
_journal_paper_doi 10.1021/ic0155885
_journal_volume 41
_journal_year 2002
_chemical_formula_sum 'C31 H34 Co N10 O2 S'
_chemical_formula_weight 669.67
_chemical_name_systematic
;
  ?
;
_space_group_IT_number 14
_symmetry_cell_setting monoclinic
_symmetry_space_group_name_Hall '-P 2yn'
_symmetry_space_group_name_H-M 'P 1 21/n 1'
_atom_sites_solution_hydrogens geom
_atom_sites_solution_primary direct
_atom_sites_solution_secondary difmap
_audit_creation_method SHELXL-97
_cell_angle_alpha 90.00
_cell_angle_beta 105.6750(10)
_cell_angle_gamma 90.00
_cell_formula_units_Z 4
_cell_length_a 15.3530(9)
_cell_length_b 11.0645(6)
_cell_length_c 19.1319(10)
_cell_measurement_reflns_used 7580
_cell_measurement_temperature 173(2)
_cell_measurement_theta_max 28.225
_cell_measurement_theta_min 4.769
_cell_volume 3129.1(3)
_computing_cell_refinement 'Bruker SMART'
_computing_data_collection 'Bruker SMART'
_computing_data_reduction 'Bruker SHELXTL'
_computing_molecular_graphics 'Bruker SHELXTL'
_computing_publication_material 'Bruker SHELXTL'
_computing_structure_refinement 'SHELXL-97 (Sheldrick, 1997)'
_computing_structure_solution 'SHELXS-97 (Sheldrick, 1990)'
_diffrn_ambient_temperature 173(2)
_diffrn_measured_fraction_theta_full 0.927
_diffrn_measured_fraction_theta_max 0.927
_diffrn_measurement_device_type 'CCD area detector'
_diffrn_measurement_method 'phi and omega scans'
_diffrn_radiation_monochromator graphite
_diffrn_radiation_source 'fine-focus sealed tube'
_diffrn_radiation_type MoK\a
_diffrn_radiation_wavelength 0.71073
_diffrn_reflns_av_R_equivalents 0.0364
_diffrn_reflns_av_sigmaI/netI 0.0539
_diffrn_reflns_limit_h_max 17
_diffrn_reflns_limit_h_min -20
_diffrn_reflns_limit_k_max 14
_diffrn_reflns_limit_k_min -14
_diffrn_reflns_limit_l_max 21
_diffrn_reflns_limit_l_min -24
_diffrn_reflns_number 15545
_diffrn_reflns_theta_full 28.33
_diffrn_reflns_theta_max 28.33
_diffrn_reflns_theta_min 1.52
_exptl_absorpt_coefficient_mu 0.662
_exptl_absorpt_correction_T_max 0.8789
_exptl_absorpt_correction_T_min 0.8261
_exptl_absorpt_correction_type 'Empirical from SADABS'
_exptl_crystal_colour violet
_exptl_crystal_density_diffrn 1.422
_exptl_crystal_density_method 'not measured'
_exptl_crystal_description block
_exptl_crystal_F_000 1396
_exptl_crystal_size_max 0.30
_exptl_crystal_size_mid 0.22
_exptl_crystal_size_min 0.20
_refine_diff_density_max 1.096
_refine_diff_density_min -0.383
_refine_diff_density_rms 0.068
_refine_ls_extinction_method none
_refine_ls_goodness_of_fit_ref 1.051
_refine_ls_hydrogen_treatment mixed
_refine_ls_matrix_type full
_refine_ls_number_parameters 414
_refine_ls_number_reflns 7241
_refine_ls_number_restraints 0
_refine_ls_restrained_S_all 1.051
_refine_ls_R_factor_all 0.0664
_refine_ls_R_factor_gt 0.0475
_refine_ls_shift/su_max 0.005
_refine_ls_shift/su_mean 0.000
_refine_ls_structure_factor_coef Fsqd
_refine_ls_weighting_details 'calc w=1/[\s^2^(Fo^2^)+(0.0464P)^2^+2.0199P] where P=(Fo^2^+2Fc^2^)/3'
_refine_ls_weighting_scheme calc
_refine_ls_wR_factor_gt 0.1054
_refine_ls_wR_factor_ref 0.1141
_reflns_number_gt 5660
_reflns_number_total 7241
_reflns_threshold_expression >2sigma(I)
_cod_data_source_file ic0155885_1.cif
_cod_data_source_block bsh04
_cod_depositor_comments
;
The following automatic conversions were performed:

'_symmetry_cell_setting' value 'Monoclinic' changed to 'monoclinic'
according to the built-in table from CIF Core dictionary named
'cif_core.dic' version 2.4.1 from 2010-06-29.

Automatic conversion script
Id: cif_fix_values 1646 2011-03-28 12:23:43Z adriana 
;
_cod_database_code 4317749

loop_
_symmetry_equiv_pos_as_xyz
'x, y, z'
'-x+1/2, y+1/2, -z+1/2'
'-x, -y, -z'
'x-1/2, -y-1/2, z-1/2'

loop_
_atom_site_label
_atom_site_type_symbol
_atom_site_fract_x
_atom_site_fract_y
_atom_site_fract_z
_atom_site_U_iso_or_equiv
_atom_site_adp_type
_atom_site_occupancy
_atom_site_symmetry_multiplicity
_atom_site_calc_flag
_atom_site_refinement_flags
_atom_site_disorder_assembly
_atom_site_disorder_group
Co1 Co 0.23326(2) 0.35436(3) 0.455934(16) 0.01812(9) Uani 1 1 d . . .
N1 N 0.17032(14) 0.41350(17) 0.33452(10) 0.0199(4) Uani 1 1 d . . .
N2 N 0.34218(14) 0.40598(17) 0.42214(10) 0.0202(4) Uani 1 1 d . . .
N3 N 0.40037(15) 0.49212(18) 0.33934(11) 0.0213(4) Uani 1 1 d . . .
N4 N 0.14376(14) 0.49012(18) 0.46223(10) 0.0211(4) Uani 1 1 d . . .
N5 N 0.02449(16) 0.60409(19) 0.41032(12) 0.0245(5) Uani 1 1 d . . .
N6 N 0.18614(14) 0.19929(17) 0.40559(10) 0.0199(4) Uani 1 1 d . . .
N7 N 0.14997(14) 0.08430(18) 0.30271(10) 0.0226(4) Uani 1 1 d . . .
N8 N 0.28892(16) 0.30979(19) 0.56087(11) 0.0264(5) Uani 1 1 d . . .
C1 C 0.23218(17) 0.5074(2) 0.32178(13) 0.0225(5) Uani 1 1 d . . .
H1A H 0.2179 0.5863 0.3405 0.027 Uiso 1 1 calc R . .
H1B H 0.2262 0.5156 0.2692 0.027 Uiso 1 1 calc R . .
C2 C 0.32555(17) 0.4691(2) 0.36071(12) 0.0207(5) Uani 1 1 d . . .
C3 C 0.43502(17) 0.3848(2) 0.44141(12) 0.0197(5) Uani 1 1 d . . .
C4 C 0.47209(17) 0.4383(2) 0.38945(12) 0.0215(5) Uani 1 1 d . . .
C5 C 0.56336(18) 0.4289(2) 0.39334(14) 0.0262(5) Uani 1 1 d . . .
H5A H 0.5881 0.4647 0.3578 0.031 Uiso 1 1 calc R . .
C6 C 0.61682(18) 0.3647(2) 0.45173(14) 0.0292(6) Uani 1 1 d . . .
H6A H 0.6797 0.3564 0.4562 0.035 Uiso 1 1 calc R . .
C7 C 0.58040(19) 0.3121(2) 0.50400(14) 0.0283(6) Uani 1 1 d . . .
H7A H 0.6191 0.2689 0.5432 0.034 Uiso 1 1 calc R . .
C8 C 0.48962(18) 0.3212(2) 0.49999(13) 0.0236(5) Uani 1 1 d . . .
H8A H 0.4652 0.2856 0.5357 0.028 Uiso 1 1 calc R . .
C9 C 0.07977(17) 0.4591(2) 0.33062(12) 0.0229(5) Uani 1 1 d . . .
H9A H 0.0359 0.3915 0.3218 0.027 Uiso 1 1 calc R . .
H9B H 0.0606 0.5175 0.2902 0.027 Uiso 1 1 calc R . .
C10 C 0.08238(17) 0.5193(2) 0.40087(13) 0.0212(5) Uani 1 1 d . . .
C11 C 0.12304(17) 0.5631(2) 0.51546(13) 0.0232(5) Uani 1 1 d . . .
C12 C 0.04844(18) 0.6349(2) 0.48315(14) 0.0255(5) Uani 1 1 d . . .
C13 C 0.0128(2) 0.7191(2) 0.52194(16) 0.0330(6) Uani 1 1 d . . .
H13A H -0.0383 0.7672 0.4992 0.040 Uiso 1 1 calc R . .
C14 C 0.0553(2) 0.7293(3) 0.59463(16) 0.0381(7) Uani 1 1 d . . .
H14A H 0.0337 0.7865 0.6230 0.046 Uiso 1 1 calc R . .
C15 C 0.1297(2) 0.6573(3) 0.62791(15) 0.0364(7) Uani 1 1 d . . .
H15A H 0.1570 0.6668 0.6784 0.044 Uiso 1 1 calc R . .
C16 C 0.16514(19) 0.5726(2) 0.58991(13) 0.0293(6) Uani 1 1 d . . .
H16A H 0.2154 0.5235 0.6131 0.035 Uiso 1 1 calc R . .
C17 C 0.16911(18) 0.3057(2) 0.28895(12) 0.0223(5) Uani 1 1 d . . .
H17A H 0.2245 0.3038 0.2718 0.027 Uiso 1 1 calc R . .
H17B H 0.1161 0.3090 0.2459 0.027 Uiso 1 1 calc R . .
C18 C 0.16444(16) 0.1937(2) 0.33215(12) 0.0188(5) Uani 1 1 d . . .
C19 C 0.18767(17) 0.0788(2) 0.42643(13) 0.0215(5) Uani 1 1 d . . .
C20 C 0.16647(17) 0.0082(2) 0.36282(13) 0.0217(5) Uani 1 1 d . . .
C21 C 0.16904(18) -0.1183(2) 0.36642(14) 0.0269(6) Uani 1 1 d . . .
H21A H 0.1565 -0.1664 0.3237 0.032 Uiso 1 1 calc R . .
C22 C 0.19045(18) -0.1696(2) 0.43419(15) 0.0280(6) Uani 1 1 d . . .
H22A H 0.1936 -0.2552 0.4382 0.034 Uiso 1 1 calc R . .
C23 C 0.2078(2) -0.1000(2) 0.49759(15) 0.0309(6) Uani 1 1 d . . .
H23A H 0.2203 -0.1394 0.5434 0.037 Uiso 1 1 calc R . .
C24 C 0.20722(19) 0.0251(2) 0.49490(13) 0.0274(6) Uani 1 1 d . . .
H24A H 0.2196 0.0724 0.5379 0.033 Uiso 1 1 calc R . .
C25 C 0.34051(18) 0.2925(2) 0.61637(13) 0.0239(5) Uani 1 1 d . . .
S2 S 0.41404(5) 0.26915(7) 0.69478(4) 0.03714(19) Uani 1 1 d . . .
C1S C 0.4525(3) 0.1754(3) 0.31154(19) 0.0533(9) Uani 1 1 d . . .
H1SA H 0.5006 0.2089 0.2954 0.064 Uiso 1 1 calc R . .
C2S C 0.4079(3) 0.0413(4) 0.3933(2) 0.0777(13) Uani 1 1 d . . .
H2SA H 0.3488 0.0753 0.3685 0.117 Uiso 1 1 calc R . .
H2SB H 0.4232 0.0627 0.4449 0.117 Uiso 1 1 calc R . .
H2SC H 0.4058 -0.0469 0.3883 0.117 Uiso 1 1 calc R . .
C3S C 0.5674(3) 0.0523(4) 0.3893(3) 0.0905(17) Uani 1 1 d . . .
H3SA H 0.6043 0.0933 0.3620 0.136 Uiso 1 1 calc R . .
H3SB H 0.5720 -0.0354 0.3838 0.136 Uiso 1 1 calc R . .
H3SC H 0.5891 0.0739 0.4407 0.136 Uiso 1 1 calc R . .
C4S C 0.8307(2) 0.7779(3) 0.29757(16) 0.0361(7) Uani 1 1 d . . .
H4SA H 0.7679 0.7596 0.2856 0.043 Uiso 1 1 calc R . .
C5S C 0.9480(3) 0.9288(4) 0.3264(3) 0.0715(13) Uani 1 1 d . . .
H5SA H 0.9860 0.8568 0.3293 0.107 Uiso 1 1 calc R . .
H5SB H 0.9642 0.9708 0.3732 0.107 Uiso 1 1 calc R . .
H5SC H 0.9576 0.9830 0.2886 0.107 Uiso 1 1 calc R . .
C6S C 0.7863(2) 0.9878(3) 0.30180(19) 0.0479(8) Uani 1 1 d . . .
H6SA H 0.7258 0.9517 0.2900 0.072 Uiso 1 1 calc R . .
H6SB H 0.7904 1.0437 0.2630 0.072 Uiso 1 1 calc R . .
H6SC H 0.7973 1.0321 0.3478 0.072 Uiso 1 1 calc R . .
H3A H 0.402(2) 0.526(3) 0.3026(18) 0.049(10) Uiso 1 1 d . . .
H5B H -0.016(2) 0.625(2) 0.3785(15) 0.024(8) Uiso 1 1 d . . .
N1S N 0.47491(18) 0.0888(2) 0.36187(14) 0.0401(6) Uani 1 1 d . . .
N2S N 0.85365(17) 0.8930(2) 0.30863(14) 0.0374(6) Uani 1 1 d . . .
O1S O 0.37877(18) 0.21535(19) 0.28459(12) 0.0517(6) Uani 1 1 d . . .
O2S O 0.88312(16) 0.69226(19) 0.30130(13) 0.0506(6) Uani 1 1 d . . .

loop_
_atom_site_aniso_label
_atom_site_aniso_U_11
_atom_site_aniso_U_22
_atom_site_aniso_U_33
_atom_site_aniso_U_23
_atom_site_aniso_U_13
_atom_site_aniso_U_12
Co1 0.02152(18) 0.01766(16) 0.01427(15) 0.00058(12) 0.00325(12) -0.00067(13)
N1 0.0223(11) 0.0190(10) 0.0179(9) 0.0020(7) 0.0047(8) 0.0010(8)
N2 0.0208(11) 0.0204(9) 0.0177(9) 0.0014(7) 0.0026(8) -0.0014(8)
N3 0.0263(12) 0.0181(10) 0.0200(10) 0.0037(8) 0.0072(9) -0.0022(9)
N4 0.0244(11) 0.0220(10) 0.0165(9) -0.0007(8) 0.0050(8) -0.0011(9)
N5 0.0219(12) 0.0232(10) 0.0267(11) 0.0010(9) 0.0035(9) 0.0020(9)
N6 0.0238(11) 0.0193(9) 0.0163(9) 0.0002(7) 0.0049(8) -0.0017(8)
N7 0.0244(11) 0.0226(10) 0.0195(9) -0.0043(8) 0.0037(8) -0.0010(9)
N8 0.0321(13) 0.0274(11) 0.0185(10) 0.0027(8) 0.0047(9) -0.0022(9)
C1 0.0255(13) 0.0212(11) 0.0204(11) 0.0047(9) 0.0056(10) -0.0006(10)
C2 0.0268(13) 0.0154(10) 0.0195(11) 0.0007(8) 0.0055(10) -0.0023(10)
C3 0.0218(12) 0.0151(10) 0.0206(11) -0.0014(8) 0.0028(9) -0.0023(9)
C4 0.0222(13) 0.0193(11) 0.0209(11) -0.0025(9) 0.0025(10) -0.0027(10)
C5 0.0276(14) 0.0244(12) 0.0282(13) -0.0008(10) 0.0104(11) -0.0040(11)
C6 0.0220(13) 0.0297(13) 0.0339(14) -0.0022(11) 0.0043(11) -0.0002(11)
C7 0.0289(15) 0.0244(12) 0.0276(13) 0.0010(10) 0.0008(11) 0.0013(11)
C8 0.0269(14) 0.0210(11) 0.0212(11) 0.0013(9) 0.0037(10) -0.0013(10)
C9 0.0216(13) 0.0273(12) 0.0185(11) 0.0021(9) 0.0031(10) 0.0020(10)
C10 0.0202(12) 0.0200(11) 0.0231(11) 0.0009(9) 0.0051(10) -0.0039(10)
C11 0.0238(13) 0.0222(12) 0.0257(12) -0.0028(9) 0.0102(10) -0.0053(10)
C12 0.0257(14) 0.0236(12) 0.0297(13) -0.0011(10) 0.0121(11) -0.0053(11)
C13 0.0347(16) 0.0256(13) 0.0436(16) -0.0043(11) 0.0187(13) -0.0014(12)
C14 0.0455(19) 0.0325(15) 0.0457(17) -0.0154(13) 0.0284(15) -0.0108(14)
C15 0.0427(18) 0.0397(16) 0.0303(14) -0.0123(12) 0.0162(13) -0.0137(14)
C16 0.0314(15) 0.0328(14) 0.0248(12) -0.0032(10) 0.0092(11) -0.0074(12)
C17 0.0280(14) 0.0250(12) 0.0145(10) 0.0005(9) 0.0065(10) 0.0023(10)
C18 0.0178(12) 0.0210(11) 0.0169(10) -0.0008(9) 0.0039(9) 0.0016(9)
C19 0.0227(13) 0.0193(11) 0.0233(12) 0.0007(9) 0.0078(10) -0.0016(10)
C20 0.0201(12) 0.0226(12) 0.0227(11) -0.0021(9) 0.0064(10) -0.0015(10)
C21 0.0266(14) 0.0234(12) 0.0309(13) -0.0055(10) 0.0082(11) -0.0048(11)
C22 0.0264(14) 0.0187(12) 0.0377(14) 0.0004(10) 0.0066(12) -0.0028(10)
C23 0.0362(16) 0.0255(13) 0.0301(13) 0.0060(11) 0.0072(12) -0.0029(12)
C24 0.0363(16) 0.0225(12) 0.0220(12) 0.0002(9) 0.0055(11) -0.0021(11)
C25 0.0285(14) 0.0211(12) 0.0227(12) 0.0015(9) 0.0078(11) -0.0018(11)
S2 0.0362(4) 0.0461(4) 0.0229(3) 0.0081(3) -0.0028(3) 0.0022(3)
C1S 0.073(3) 0.0362(17) 0.050(2) -0.0186(15) 0.015(2) -0.0116(18)
C2S 0.084(3) 0.079(3) 0.069(3) 0.005(2) 0.018(2) -0.025(3)
C3S 0.055(3) 0.066(3) 0.138(4) -0.041(3) 0.005(3) 0.016(2)
C4S 0.0269(15) 0.0360(15) 0.0397(15) 0.0050(12) -0.0007(12) 0.0014(13)
C5S 0.039(2) 0.054(2) 0.113(4) 0.003(2) 0.006(2) -0.0134(18)
C6S 0.050(2) 0.0396(17) 0.055(2) 0.0006(15) 0.0156(17) 0.0116(16)
N1S 0.0418(16) 0.0352(13) 0.0387(14) -0.0035(11) 0.0033(12) 0.0017(12)
N2S 0.0293(13) 0.0343(13) 0.0464(14) 0.0036(11) 0.0064(11) 0.0026(11)
O1S 0.0621(17) 0.0371(12) 0.0416(12) -0.0029(10) -0.0102(11) 0.0049(12)
O2S 0.0417(13) 0.0385(12) 0.0599(14) 0.0036(10) -0.0063(11) 0.0132(11)

loop_
_atom_type_symbol
_atom_type_description
_atom_type_scat_dispersion_real
_atom_type_scat_dispersion_imag
_atom_type_scat_source
C C 0.0033 0.0016 'International Tables Vol C Tables 4.2.6.8 and 6.1.1.4'
H H 0.0000 0.0000 'International Tables Vol C Tables 4.2.6.8 and 6.1.1.4'
N N 0.0061 0.0033 'International Tables Vol C Tables 4.2.6.8 and 6.1.1.4'
S S 0.1246 0.1234 'International Tables Vol C Tables 4.2.6.8 and 6.1.1.4'
Co Co 0.3494 0.9721 'International Tables Vol C Tables 4.2.6.8 and 6.1.1.4'
O O 0.0106 0.0060 'International Tables Vol C Tables 4.2.6.8 and 6.1.1.4'

loop_
_geom_angle_atom_site_label_1
_geom_angle_atom_site_label_2
_geom_angle_atom_site_label_3
_geom_angle
_geom_angle_site_symmetry_1
_geom_angle_site_symmetry_3
_geom_angle_publ_flag
N6 Co1 N8 105.64(8) . . ?
N6 Co1 N2 108.00(8) . . ?
N8 Co1 N2 102.80(9) . . ?
N6 Co1 N4 119.48(8) . . ?
N8 Co1 N4 103.27(8) . . ?
N2 Co1 N4 115.65(8) . . ?
N6 Co1 N1 76.42(7) . . ?
N8 Co1 N1 177.93(8) . . ?
N2 Co1 N1 76.20(7) . . ?
N4 Co1 N1 75.69(7) . . ?
C9 N1 C1 113.29(19) . . ?
C9 N1 C17 112.89(19) . . ?
C1 N1 C17 112.26(19) . . ?
C9 N1 Co1 106.10(13) . . ?
C1 N1 Co1 104.38(13) . . ?
C17 N1 Co1 107.14(13) . . ?
C2 N2 C3 105.1(2) . . ?
C2 N2 Co1 116.78(17) . . ?
C3 N2 Co1 137.78(16) . . ?
C2 N3 C4 107.0(2) . . ?
C10 N4 C11 104.8(2) . . ?
C10 N4 Co1 116.71(16) . . ?
C11 N4 Co1 138.41(16) . . ?
C10 N5 C12 107.6(2) . . ?
C18 N6 C19 103.55(18) . . ?
C18 N6 Co1 119.52(16) . . ?
C19 N6 Co1 135.01(15) . . ?
C18 N7 C20 103.23(19) . . ?
C25 N8 Co1 162.6(2) . . ?
N1 C1 C2 107.10(18) . . ?
N2 C2 N3 113.1(2) . . ?
N2 C2 C1 121.4(2) . . ?
N3 C2 C1 125.6(2) . . ?
N2 C3 C8 130.4(2) . . ?
N2 C3 C4 108.9(2) . . ?
C8 C3 C4 120.7(2) . . ?
N3 C4 C5 132.2(2) . . ?
N3 C4 C3 105.9(2) . . ?
C5 C4 C3 121.9(2) . . ?
C4 C5 C6 116.7(2) . . ?
C5 C6 C7 121.6(3) . . ?
C8 C7 C6 121.5(2) . . ?
C7 C8 C3 117.4(2) . . ?
N1 C9 C10 108.34(19) . . ?
N4 C10 N5 112.9(2) . . ?
N4 C10 C9 121.8(2) . . ?
N5 C10 C9 125.3(2) . . ?
C12 C11 C16 120.4(2) . . ?
C12 C11 N4 109.1(2) . . ?
C16 C11 N4 130.5(2) . . ?
N5 C12 C13 131.7(3) . . ?
N5 C12 C11 105.6(2) . . ?
C13 C12 C11 122.6(2) . . ?
C14 C13 C12 116.6(3) . . ?
C13 C14 C15 121.5(3) . . ?
C16 C15 C14 122.4(3) . . ?
C15 C16 C11 116.5(3) . . ?
N1 C17 C18 109.68(18) . . ?
N7 C18 N6 116.6(2) . . ?
N7 C18 C17 123.1(2) . . ?
N6 C18 C17 119.9(2) . . ?
N6 C19 C24 131.3(2) . . ?
N6 C19 C20 107.6(2) . . ?
C24 C19 C20 121.1(2) . . ?
N7 C20 C21 129.9(2) . . ?
N7 C20 C19 109.0(2) . . ?
C21 C20 C19 121.0(2) . . ?
C22 C21 C20 117.2(2) . . ?
C21 C22 C23 122.1(2) . . ?
C24 C23 C22 121.3(2) . . ?
C23 C24 C19 117.3(2) . . ?
N8 C25 S2 179.5(3) . . ?
O1S C1S N1S 127.3(4) . . ?
O2S C4S N2S 126.1(3) . . ?
C1S N1S C2S 119.6(3) . . ?
C1S N1S C3S 120.2(4) . . ?
C2S N1S C3S 119.9(4) . . ?
C4S N2S C5S 120.4(3) . . ?
C4S N2S C6S 121.8(3) . . ?
C5S N2S C6S 117.7(3) . . ?

loop_
_geom_bond_atom_site_label_1
_geom_bond_atom_site_label_2
_geom_bond_distance
_geom_bond_site_symmetry_2
_geom_bond_publ_flag
Co1 N6 2.0046(19) . ?
Co1 N8 2.019(2) . ?
Co1 N2 2.031(2) . ?
Co1 N4 2.061(2) . ?
Co1 N1 2.3547(19) . ?
N1 C9 1.462(3) . ?
N1 C1 1.472(3) . ?
N1 C17 1.475(3) . ?
N2 C2 1.331(3) . ?
N2 C3 1.392(3) . ?
N3 C2 1.344(3) . ?
N3 C4 1.384(3) . ?
N4 C10 1.331(3) . ?
N4 C11 1.402(3) . ?
N5 C10 1.338(3) . ?
N5 C12 1.384(3) . ?
N6 C18 1.355(3) . ?
N6 C19 1.390(3) . ?
N7 C18 1.328(3) . ?
N7 C20 1.392(3) . ?
N8 C25 1.156(3) . ?
C1 C2 1.487(3) . ?
C3 C8 1.395(3) . ?
C3 C4 1.403(3) . ?
C4 C5 1.387(4) . ?
C5 C6 1.390(4) . ?
C6 C7 1.398(4) . ?
C7 C8 1.379(4) . ?
C9 C10 1.491(3) . ?
C11 C12 1.393(4) . ?
C11 C16 1.400(3) . ?
C12 C13 1.392(4) . ?
C13 C14 1.372(4) . ?
C14 C15 1.397(4) . ?
C15 C16 1.384(4) . ?
C17 C18 1.502(3) . ?
C19 C24 1.395(3) . ?
C19 C20 1.408(3) . ?
C20 C21 1.401(3) . ?
C21 C22 1.372(4) . ?
C22 C23 1.400(4) . ?
C23 C24 1.385(3) . ?
C25 S2 1.636(3) . ?
C1S O1S 1.195(4) . ?
C1S N1S 1.336(4) . ?
C2S N1S 1.425(5) . ?
C3S N1S 1.432(5) . ?
C4S O2S 1.233(3) . ?
C4S N2S 1.323(4) . ?
C5S N2S 1.451(4) . ?
C6S N2S 1.454(4) . ?
